data_4504618
loop_
_publ_author_name
'Stephenson, Maria D.'
'Hardie, Michaele J.'

_publ_section_title
;
 Extended Structures of Transition Metal Complexes of
 6,7-Dicyanodipyridoquinoxaline:&#x2009; \p-Stacking, Weak Hydrogen
 Bonding, and CN&#x00B7;&#x00B7;&#x00B7;\p Interactions
;
_journal_issue 2
_journal_name_full 'Crystal Growth &amp; Design'
_journal_page_first 423
_journal_paper_doi 10.1021/cg050366t
_journal_volume 6
_journal_year 2006
_chemical_formula_sum 'C48 H24 Br2 N18 Ni O3'
_chemical_formula_weight 1119.38
_chemical_name_systematic
; 
 tris(6,7-dicyanodipyridoquinoxaline)nickel(II) bromide hydrate
;
_space_group_IT_number 14
_symmetry_cell_setting monoclinic
_symmetry_space_group_name_Hall '-P 2ybc'
_symmetry_space_group_name_H-M 'P 1 21/c 1'
_atom_sites_solution_hydrogens geom
_atom_sites_solution_primary direct
_atom_sites_solution_secondary difmap
_audit_creation_method SHELXL-97
_cell_angle_alpha 90.00
_cell_angle_beta 110.71(3)
_cell_angle_gamma 90.00
_cell_formula_units_Z 4
_cell_length_a 20.006(4)
_cell_length_b 13.969(3)
_cell_length_c 21.922(4)
_cell_measurement_temperature 150(2)
_cell_volume 5731(2)
_computing_structure_refinement 'SHELXL-97 (Sheldrick, 1997)'
_computing_structure_solution 'SHELXS-97 (Sheldrick, 1990)'
_diffrn_ambient_temperature 150(2)
_diffrn_measured_fraction_theta_full 0.994
_diffrn_measured_fraction_theta_max 0.994
_diffrn_measurement_device_type CCD
_diffrn_radiation_monochromator graphite
_diffrn_radiation_source 'fine-focus sealed tube'
_diffrn_radiation_type MoK\a
_diffrn_radiation_wavelength 0.71073
_diffrn_reflns_av_R_equivalents 0.2173
_diffrn_reflns_av_sigmaI/netI 0.0883
_diffrn_reflns_limit_h_max 21
_diffrn_reflns_limit_h_min -21
_diffrn_reflns_limit_k_max 15
_diffrn_reflns_limit_k_min -15
_diffrn_reflns_limit_l_max 23
_diffrn_reflns_limit_l_min -23
_diffrn_reflns_number 64835
_diffrn_reflns_theta_full 22.50
_diffrn_reflns_theta_max 22.50
_diffrn_reflns_theta_min 3.58
_exptl_absorpt_coefficient_mu 1.786
_exptl_absorpt_correction_T_max 0.5657
_exptl_absorpt_correction_T_min 0.5139
_exptl_absorpt_correction_type multi-scan
_exptl_crystal_colour orange
_exptl_crystal_density_diffrn 1.298
_exptl_crystal_density_method 'not measured'
_exptl_crystal_description block
_exptl_crystal_F_000 2240
_exptl_crystal_size_max 0.43
_exptl_crystal_size_mid 0.41
_exptl_crystal_size_min 0.36
_refine_diff_density_max 1.460
_refine_diff_density_min -1.020
_refine_diff_density_rms 0.153
_refine_ls_extinction_method none
_refine_ls_goodness_of_fit_ref 1.503
_refine_ls_hydrogen_treatment mixed
_refine_ls_matrix_type full
_refine_ls_number_parameters 685
_refine_ls_number_reflns 7441
_refine_ls_number_restraints 0
_refine_ls_restrained_S_all 1.503
_refine_ls_R_factor_all 0.1348
_refine_ls_R_factor_gt 0.1186
_refine_ls_shift/su_max 0.007
_refine_ls_shift/su_mean 0.001
_refine_ls_structure_factor_coef Fsqd
_refine_ls_weighting_details 'calc w=1/[\s^2^(Fo^2^)+(0.2000P)^2^+0.0000P] where P=(Fo^2^+2Fc^2^)/3'
_refine_ls_weighting_scheme calc
_refine_ls_wR_factor_gt 0.3419
_refine_ls_wR_factor_ref 0.3690
_reflns_number_gt 5916
_reflns_number_total 7441
_reflns_threshold_expression >2sigma(I)
_cod_data_source_file cg050366tsi20051006_114457.cif
_cod_data_source_block c:
_cod_depositor_comments
;
The following automatic conversions were performed:

'_symmetry_cell_setting' value 'Monoclinic' changed to 'monoclinic'
according to /home/saulius/struct/CIF-dictionaries/cif_core.dic
dictionary named 'cif_core.dic' version 2.4.1 from
2010-06-29.

'_exptl_absorpt_correction_type' value 'multiscan'
changed to 'multi-scan' according to
/home/saulius/struct/CIF-dictionaries/cif_core.dic dictionary named
'cif_core.dic' version 2.4.1 from 2010-06-29.

Automatic conversion script
Id: cif_fix_values 1715 2011-07-08 13:25:40Z adriana 
;
_cod_original_cell_volume 5730(2)
_cod_original_sg_symbol_H-M P2(1)/c
_cod_database_code 4504618

loop_
_symmetry_equiv_pos_as_xyz
'x, y, z'
'-x, y+1/2, -z+1/2'
'-x, -y, -z'
'x, -y-1/2, z-1/2'

loop_
_atom_site_label
_atom_site_type_symbol
_atom_site_fract_x
_atom_site_fract_y
_atom_site_fract_z
_atom_site_U_iso_or_equiv
_atom_site_adp_type
_atom_site_occupancy
_atom_site_symmetry_multiplicity
_atom_site_calc_flag
_atom_site_refinement_flags
_atom_site_disorder_assembly
_atom_site_disorder_group
Ni1 Ni 0.24457(6) 0.26943(7) 0.47543(5) 0.0514(5) Uani 1 1 d . . .
N32 N 0.2672(4) 0.1891(5) 0.5602(4) 0.0557(18) Uani 1 1 d . . .
C55 C 0.1333(4) 0.4894(6) 0.3441(4) 0.051(2) Uani 1 1 d . . .
N41 N 0.2066(4) 0.3516(5) 0.3908(4) 0.0555(18) Uani 1 1 d . . .
N52 N 0.1824(4) 0.3694(5) 0.5030(4) 0.0546(18) Uani 1 1 d . . .
N45 N 0.0615(4) 0.6293(5) 0.3037(4) 0.0515(18) Uani 1 1 d . . .
N28 N 0.1791(4) -0.0806(5) 0.6456(4) 0.0566(18) Uani 1 1 d . . .
N1 N 0.3138(4) 0.1823(5) 0.4472(4) 0.0557(18) Uani 1 1 d . . .
N12 N 0.3392(4) 0.3481(5) 0.5106(4) 0.0554(18) Uani 1 1 d . . .
N21 N 0.1616(4) 0.1708(5) 0.4451(4) 0.0551(18) Uani 1 1 d . . .
N48 N 0.0301(4) 0.6418(5) 0.4193(4) 0.0528(18) Uani 1 1 d . . .
C35 C 0.1130(5) 0.0326(6) 0.4820(4) 0.054(2) Uani 1 1 d . . .
C37 C 0.1170(4) -0.0312(6) 0.5337(4) 0.052(2) Uani 1 1 d . . .
N25 N 0.0687(4) -0.1032(5) 0.5233(4) 0.062(2) Uani 1 1 d . . .
C34 C 0.2190(4) 0.1179(5) 0.5550(4) 0.049(2) Uani 1 1 d . . .
C54 C 0.1503(4) 0.4321(6) 0.4550(4) 0.051(2) Uani 1 1 d . . .
C56 C 0.1042(4) 0.5046(6) 0.4632(4) 0.050(2) Uani 1 1 d . . .
C58 C 0.0730(4) 0.5712(6) 0.4106(4) 0.049(2) Uani 1 1 d . . .
C29 C 0.2848(5) 0.0648(7) 0.6646(4) 0.060(2) Uani 1 1 d . . .
H29 H 0.2920 0.0217 0.6999 0.072 Uiso 1 1 calc R . .
C33 C 0.1625(4) 0.1075(6) 0.4926(4) 0.049(2) Uani 1 1 d . . .
C60 C 0.0050(5) 0.7038(6) 0.3712(5) 0.058(2) Uani 1 1 d . . .
C49 C 0.0931(5) 0.5089(6) 0.5237(4) 0.054(2) Uani 1 1 d . . .
H49 H 0.0623 0.5557 0.5309 0.065 Uiso 1 1 calc R . .
C36 C 0.2255(5) 0.0551(7) 0.6060(4) 0.057(2) Uani 1 1 d . . .
C40 C 0.1303(5) -0.1503(7) 0.6320(5) 0.062(2) Uani 1 1 d . . .
C53 C 0.1627(4) 0.4247(6) 0.3955(4) 0.050(2) Uani 1 1 d . . .
C38 C 0.1732(5) -0.0201(6) 0.5957(5) 0.054(2) Uani 1 1 d . . .
C59 C 0.0205(5) 0.6965(6) 0.3136(4) 0.056(2) Uani 1 1 d . . .
C57 C 0.0877(4) 0.5651(6) 0.3530(4) 0.051(2) Uani 1 1 d . . .
C44 C 0.1484(5) 0.4771(6) 0.2867(5) 0.059(2) Uani 1 1 d . . .
H44 H 0.1293 0.5204 0.2514 0.070 Uiso 1 1 calc R . .
C23 C 0.0604(5) 0.0857(7) 0.3709(5) 0.059(2) Uani 1 1 d . . .
H23 H 0.0264 0.0792 0.3280 0.071 Uiso 1 1 calc R . .
C42 C 0.2193(5) 0.3410(6) 0.3370(5) 0.056(2) Uani 1 1 d . . .
H42 H 0.2492 0.2897 0.3341 0.067 Uiso 1 1 calc R . .
N47 N -0.0793(5) 0.8399(7) 0.3843(5) 0.077(2) Uani 1 1 d . . .
C16 C 0.4641(5) 0.3448(6) 0.5231(4) 0.055(2) Uani 1 1 d . . .
C15 C 0.4379(5) 0.1588(7) 0.4615(5) 0.060(2) Uani 1 1 d . . .
C47 C -0.0425(5) 0.7784(7) 0.3790(5) 0.059(2) Uani 1 1 d . . .
C13 C 0.3815(5) 0.2118(6) 0.4702(4) 0.051(2) Uani 1 1 d . . .
C51 C 0.1704(5) 0.3752(6) 0.5590(4) 0.056(2) Uani 1 1 d . . .
H51 H 0.1923 0.3295 0.5922 0.067 Uiso 1 1 calc R . .
N8 N 0.5867(4) 0.3329(5) 0.5317(4) 0.065(2) Uani 1 1 d . . .
C26 C 0.0253(6) -0.2366(7) 0.5612(5) 0.063(2) Uani 1 1 d . . .
C43 C 0.1906(5) 0.4030(7) 0.2818(5) 0.062(2) Uani 1 1 d . . .
H43 H 0.2005 0.3928 0.2430 0.074 Uiso 1 1 calc R . .
N26 N -0.0150(5) -0.2983(7) 0.5552(5) 0.080(3) Uani 1 1 d . . .
C18 C 0.5219(5) 0.2913(6) 0.5141(5) 0.058(2) Uani 1 1 d . . .
C11 C 0.3505(5) 0.4323(7) 0.5392(5) 0.063(2) Uani 1 1 d . . .
H11 H 0.3108 0.4640 0.5445 0.075 Uiso 1 1 calc R . .
C19 C 0.6272(5) 0.1883(7) 0.4982(5) 0.068(3) Uani 1 1 d . . .
N5 N 0.5633(4) 0.1459(5) 0.4785(4) 0.064(2) Uani 1 1 d . . .
C46 C -0.0037(5) 0.7722(8) 0.2625(5) 0.065(3) Uani 1 1 d . . .
C22 C 0.1121(5) 0.1605(7) 0.3852(5) 0.059(2) Uani 1 1 d . . .
H22 H 0.1115 0.2040 0.3517 0.071 Uiso 1 1 calc R . .
C14 C 0.3953(5) 0.3039(6) 0.5017(5) 0.055(2) Uani 1 1 d . . .
C3 C 0.3521(5) 0.0408(6) 0.4071(5) 0.066(3) Uani 1 1 d . . .
H3 H 0.3398 -0.0190 0.3854 0.079 Uiso 1 1 calc R . .
C24 C 0.0597(5) 0.0239(6) 0.4181(5) 0.057(2) Uani 1 1 d . . .
H24 H 0.0242 -0.0247 0.4091 0.068 Uiso 1 1 calc R . .
C17 C 0.5084(5) 0.1991(7) 0.4852(5) 0.061(2) Uani 1 1 d . . .
C39 C 0.0762(5) -0.1628(6) 0.5738(5) 0.060(2) Uani 1 1 d . . .
C30 C 0.3319(5) 0.1388(7) 0.6692(5) 0.065(3) Uani 1 1 d . . .
H30 H 0.3713 0.1488 0.7086 0.078 Uiso 1 1 calc R . .
C50 C 0.1271(5) 0.4453(7) 0.5709(5) 0.060(2) Uani 1 1 d . . .
H50 H 0.1215 0.4484 0.6121 0.072 Uiso 1 1 calc R . .
C2 C 0.2995(5) 0.0982(7) 0.4148(5) 0.063(2) Uani 1 1 d . . .
H2 H 0.2512 0.0777 0.3965 0.076 Uiso 1 1 calc R . .
N46 N -0.0210(5) 0.8304(7) 0.2250(5) 0.079(3) Uani 1 1 d . . .
C27 C 0.1381(6) -0.2165(7) 0.6866(6) 0.075(3) Uani 1 1 d . . .
N27 N 0.1438(6) -0.2668(8) 0.7294(6) 0.096(3) Uani 1 1 d . . .
C10 C 0.4163(5) 0.4783(6) 0.5622(5) 0.059(2) Uani 1 1 d . . .
H10 H 0.4216 0.5387 0.5834 0.071 Uiso 1 1 calc R . .
C20 C 0.6383(5) 0.2822(8) 0.5224(6) 0.069(3) Uani 1 1 d . . .
C31 C 0.3217(5) 0.1978(7) 0.6169(4) 0.060(2) Uani 1 1 d . . .
H31 H 0.3553 0.2477 0.6209 0.072 Uiso 1 1 calc R . .
C9 C 0.4730(5) 0.4345(6) 0.5534(5) 0.057(2) Uani 1 1 d . . .
H9 H 0.5185 0.4647 0.5679 0.069 Uiso 1 1 calc R . .
C6 C 0.6852(6) 0.1335(7) 0.4909(7) 0.078(3) Uani 1 1 d . . .
C4 C 0.4212(6) 0.0696(6) 0.4305(5) 0.067(3) Uani 1 1 d . . .
H4 H 0.4577 0.0300 0.4259 0.080 Uiso 1 1 calc R . .
N6 N 0.7319(6) 0.0911(8) 0.4878(6) 0.099(3) Uani 1 1 d . . .
N7 N 0.7633(7) 0.3608(8) 0.5540(8) 0.110(4) Uani 1 1 d . . .
C7 C 0.7072(7) 0.3255(8) 0.5401(7) 0.087(3) Uani 1 1 d . . .
Br1 Br 0.15806(8) 0.37669(10) 0.74487(7) 0.1028(6) Uani 1 1 d . . .
Br2 Br 0.40887(10) 0.13054(13) 0.84936(8) 0.0899(7) Uani 0.70 1 d P A 1
Br3 Br 0.4874(4) -0.1350(5) 0.3616(3) 0.135(2) Uani 0.30 1 d P B 2
O3 O 0.4612(10) 0.7009(8) 0.6612(7) 0.082(5) Uani 0.50 1 d P . .
O6 O 0.1995(11) -0.0799(10) 0.3262(8) 0.110(7) Uani 0.50 1 d P . .
O7 O 0.4866(10) 0.2919(14) 0.6854(9) 0.102(5) Uani 0.50 1 d P . .
O4 O 0.1238(12) 0.8270(16) 0.4105(12) 0.122(7) Uani 0.50 1 d P . .
O5 O 0.3253(12) -0.210(3) 0.3318(14) 0.181(14) Uani 0.50 1 d P . .
O1 O 0.300(2) 0.3323(14) 0.7501(13) 0.175(14) Uani 0.50 1 d P . .

loop_
_atom_site_aniso_label
_atom_site_aniso_U_11
_atom_site_aniso_U_22
_atom_site_aniso_U_33
_atom_site_aniso_U_23
_atom_site_aniso_U_13
_atom_site_aniso_U_12
Ni1 0.0535(7) 0.0402(7) 0.0607(8) 0.0005(5) 0.0207(5) -0.0008(4)
N32 0.052(4) 0.048(4) 0.066(5) 0.001(3) 0.021(4) -0.003(3)
C55 0.050(5) 0.046(5) 0.056(5) 0.005(4) 0.019(4) -0.009(4)
N41 0.062(4) 0.036(4) 0.071(5) -0.003(3) 0.026(4) -0.002(3)
N52 0.059(4) 0.047(4) 0.058(5) 0.002(3) 0.021(3) -0.003(3)
N45 0.047(4) 0.039(4) 0.065(5) 0.001(3) 0.016(3) 0.005(3)
N28 0.054(4) 0.048(4) 0.072(5) 0.007(4) 0.028(3) 0.000(3)
N1 0.062(5) 0.040(4) 0.063(4) 0.000(3) 0.020(3) -0.004(3)
N12 0.063(4) 0.042(4) 0.064(5) -0.001(3) 0.026(4) -0.003(3)
N21 0.055(4) 0.049(4) 0.061(5) -0.002(3) 0.021(4) 0.003(3)
N48 0.048(4) 0.047(4) 0.058(4) 0.000(3) 0.012(3) -0.003(3)
C35 0.057(5) 0.047(5) 0.059(5) -0.001(4) 0.020(4) 0.007(4)
C37 0.055(5) 0.039(4) 0.068(6) -0.001(4) 0.029(4) 0.000(4)
N25 0.068(5) 0.051(4) 0.070(5) -0.006(4) 0.028(4) -0.003(4)
C34 0.051(5) 0.036(4) 0.063(5) -0.001(4) 0.023(4) -0.001(4)
C54 0.051(5) 0.039(4) 0.059(5) -0.001(4) 0.015(4) -0.008(4)
C56 0.049(4) 0.039(4) 0.065(5) -0.007(4) 0.023(4) -0.005(4)
C58 0.044(4) 0.043(4) 0.062(5) -0.003(4) 0.020(4) -0.002(4)
C29 0.060(5) 0.062(5) 0.054(5) 0.005(4) 0.015(4) 0.001(5)
C33 0.043(4) 0.043(4) 0.061(5) 0.000(4) 0.019(4) 0.000(4)
C60 0.057(5) 0.041(5) 0.071(6) -0.004(4) 0.018(4) 0.002(4)
C49 0.059(5) 0.050(5) 0.063(5) -0.001(4) 0.033(4) -0.007(4)
C36 0.057(5) 0.056(5) 0.058(5) -0.004(4) 0.021(4) 0.001(4)
C40 0.065(6) 0.051(5) 0.079(7) 0.003(5) 0.037(5) 0.002(4)
C53 0.050(5) 0.043(4) 0.061(5) -0.006(4) 0.023(4) -0.004(4)
C38 0.056(5) 0.043(5) 0.065(5) 0.006(4) 0.023(4) 0.007(4)
C59 0.051(5) 0.046(5) 0.058(5) 0.007(4) 0.005(4) -0.004(4)
C57 0.047(4) 0.045(5) 0.059(5) -0.006(4) 0.018(4) -0.008(4)
C44 0.070(6) 0.046(5) 0.065(6) 0.001(4) 0.031(5) 0.006(4)
C23 0.055(5) 0.061(5) 0.056(5) -0.010(5) 0.014(4) -0.002(4)
C42 0.065(5) 0.046(5) 0.064(6) 0.001(4) 0.033(5) 0.002(4)
N47 0.073(5) 0.060(5) 0.096(7) -0.006(5) 0.026(5) 0.013(5)
C16 0.055(5) 0.050(5) 0.062(5) -0.010(4) 0.024(4) -0.006(4)
C15 0.071(6) 0.048(5) 0.060(5) -0.003(4) 0.023(4) 0.001(4)
C47 0.063(5) 0.047(5) 0.064(6) -0.001(4) 0.020(4) -0.004(5)
C13 0.055(5) 0.037(4) 0.062(5) 0.000(4) 0.021(4) 0.002(4)
C51 0.066(6) 0.057(5) 0.048(5) 0.006(4) 0.025(4) -0.003(4)
N8 0.053(5) 0.049(4) 0.089(6) -0.004(4) 0.021(4) -0.003(4)
C26 0.070(6) 0.049(5) 0.078(7) -0.004(4) 0.036(5) -0.006(5)
C43 0.071(6) 0.063(6) 0.056(5) 0.008(4) 0.029(5) 0.012(5)
N26 0.088(6) 0.061(5) 0.109(7) -0.020(5) 0.054(5) -0.013(5)
C18 0.058(5) 0.046(5) 0.067(6) 0.002(4) 0.019(4) -0.004(4)
C11 0.073(6) 0.049(5) 0.073(6) -0.008(4) 0.033(5) -0.002(5)
C19 0.054(5) 0.053(5) 0.093(7) -0.008(5) 0.022(5) -0.002(5)
N5 0.064(5) 0.045(4) 0.089(6) 0.000(4) 0.035(4) 0.009(4)
C46 0.061(6) 0.061(6) 0.069(6) -0.003(5) 0.019(5) 0.008(5)
C22 0.060(5) 0.058(5) 0.055(5) -0.006(4) 0.016(4) 0.002(4)
C14 0.060(5) 0.037(4) 0.070(6) 0.004(4) 0.024(4) -0.003(4)
C3 0.063(6) 0.040(5) 0.094(7) -0.018(5) 0.027(5) -0.007(4)
C24 0.054(5) 0.044(5) 0.071(6) -0.001(4) 0.022(4) -0.001(4)
C17 0.055(5) 0.052(5) 0.083(7) -0.005(5) 0.033(5) -0.005(4)
C39 0.063(6) 0.048(5) 0.072(6) -0.005(5) 0.030(5) -0.001(4)
C30 0.060(6) 0.067(6) 0.062(6) -0.012(5) 0.016(4) -0.010(5)
C50 0.063(5) 0.060(5) 0.064(6) -0.012(5) 0.032(4) -0.005(4)
C2 0.064(6) 0.055(5) 0.065(6) -0.007(4) 0.015(4) -0.002(5)
N46 0.073(6) 0.064(5) 0.087(6) 0.021(5) 0.014(5) 0.017(4)
C27 0.071(6) 0.056(6) 0.106(9) 0.026(6) 0.043(6) 0.001(5)
N27 0.097(7) 0.086(7) 0.113(8) 0.030(7) 0.045(6) 0.003(6)
C10 0.061(5) 0.041(4) 0.077(6) -0.005(4) 0.025(4) -0.006(4)
C20 0.051(5) 0.069(6) 0.086(7) -0.004(5) 0.022(5) -0.007(5)
C31 0.065(6) 0.052(5) 0.057(5) 0.009(4) 0.014(4) -0.006(4)
C9 0.055(5) 0.042(5) 0.075(6) 0.000(4) 0.023(4) -0.008(4)
C6 0.058(6) 0.055(6) 0.123(10) -0.012(6) 0.036(6) 0.009(5)
C4 0.081(7) 0.040(5) 0.076(6) -0.003(4) 0.025(5) -0.004(5)
N6 0.085(7) 0.079(7) 0.146(10) -0.018(7) 0.055(7) -0.008(6)
N7 0.086(7) 0.071(6) 0.179(13) -0.037(7) 0.054(8) -0.018(6)
C7 0.086(9) 0.061(6) 0.120(10) -0.020(6) 0.046(7) 0.001(6)
Br1 0.1116(11) 0.0997(10) 0.0833(10) 0.0178(7) 0.0174(7) -0.0226(7)
Br2 0.1077(14) 0.0972(13) 0.0556(9) 0.0011(8) 0.0173(8) 0.0464(10)
Br3 0.177(6) 0.118(4) 0.118(4) 0.012(3) 0.059(4) 0.048(4)
O3 0.150(14) 0.018(5) 0.098(10) -0.017(6) 0.070(10) -0.007(7)
O6 0.153(16) 0.042(7) 0.088(11) -0.015(7) -0.018(10) -0.001(9)
O7 0.091(11) 0.112(13) 0.101(12) 0.019(10) 0.033(9) -0.016(10)
O4 0.120(14) 0.121(15) 0.154(18) -0.065(14) 0.083(13) -0.041(12)
O5 0.087(14) 0.26(4) 0.16(2) 0.11(2) 0.003(14) -0.006(17)
O1 0.38(5) 0.070(11) 0.145(19) 0.015(12) 0.18(3) 0.005(18)

loop_
_atom_type_symbol
_atom_type_description
_atom_type_scat_dispersion_real
_atom_type_scat_dispersion_imag
_atom_type_scat_source
C C 0.0033 0.0016 'International Tables Vol C Tables 4.2.6.8 and 6.1.1.4'
H H 0.0000 0.0000 'International Tables Vol C Tables 4.2.6.8 and 6.1.1.4'
N N 0.0061 0.0033 'International Tables Vol C Tables 4.2.6.8 and 6.1.1.4'
O O 0.0106 0.0060 'International Tables Vol C Tables 4.2.6.8 and 6.1.1.4'
Ni Ni 0.3393 1.1124 'International Tables Vol C Tables 4.2.6.8 and 6.1.1.4'
Br Br -0.2901 2.4595 'International Tables Vol C Tables 4.2.6.8 and 6.1.1.4'

loop_
_geom_angle_atom_site_label_1
_geom_angle_atom_site_label_2
_geom_angle_atom_site_label_3
_geom_angle
N21 Ni1 N32 79.9(3)
N21 Ni1 N41 94.7(3)
N32 Ni1 N41 171.5(3)
N21 Ni1 N12 170.2(3)
N32 Ni1 N12 94.1(3)
N41 Ni1 N12 92.1(3)
N21 Ni1 N1 93.3(3)
N32 Ni1 N1 89.6(3)
N41 Ni1 N1 97.4(3)
N12 Ni1 N1 78.9(3)
N21 Ni1 N52 92.6(3)
N32 Ni1 N52 93.7(3)
N41 Ni1 N52 79.8(3)
N12 Ni1 N52 95.5(3)
N1 Ni1 N52 173.7(3)
C31 N32 C34 117.7(8)
C31 N32 Ni1 129.0(6)
C34 N32 Ni1 113.3(6)
C53 C55 C44 118.7(8)
C53 C55 C57 117.8(8)
C44 C55 C57 123.5(8)
C42 N41 C53 119.2(8)
C42 N41 Ni1 128.2(6)
C53 N41 Ni1 112.6(6)
C51 N52 C54 119.2(8)
C51 N52 Ni1 128.7(6)
C54 N52 Ni1 112.1(6)
C59 N45 C57 115.3(8)
C40 N28 C38 115.2(8)
C13 N1 C2 117.7(8)
C13 N1 Ni1 113.5(5)
C2 N1 Ni1 128.5(6)
C11 N12 C14 117.8(8)
C11 N12 Ni1 128.9(7)
C14 N12 Ni1 113.3(5)
C22 N21 C33 119.0(8)
C22 N21 Ni1 127.8(6)
C33 N21 Ni1 113.2(5)
C60 N48 C58 116.3(8)
C33 C35 C37 119.9(8)
C33 C35 C24 117.6(8)
C37 C35 C24 122.6(8)
N25 C37 C35 119.6(8)
N25 C37 C38 120.9(8)
C35 C37 C38 119.5(8)
C39 N25 C37 116.9(8)
N32 C34 C36 122.2(8)
N32 C34 C33 116.5(8)
C36 C34 C33 121.2(7)
N52 C54 C53 118.8(8)
N52 C54 C56 121.0(8)
C53 C54 C56 120.1(8)
C49 C56 C54 118.0(8)
C49 C56 C58 123.7(8)
C54 C56 C58 118.3(8)
N48 C58 C57 121.0(8)
N48 C58 C56 118.0(8)
C57 C58 C56 121.0(7)
C30 C29 C36 118.1(9)
N21 C33 C35 122.7(8)
N21 C33 C34 117.1(7)
C35 C33 C34 120.2(8)
N48 C60 C59 121.8(8)
N48 C60 C47 117.0(9)
C59 C60 C47 121.1(8)
C50 C49 C56 119.0(8)
C34 C36 C29 118.6(8)
C34 C36 C38 118.5(8)
C29 C36 C38 122.8(9)
N28 C40 C39 125.3(9)
N28 C40 C27 114.6(9)
C39 C40 C27 120.1(9)
N41 C53 C55 121.1(8)
N41 C53 C54 116.6(8)
C55 C53 C54 122.3(8)
N28 C38 C37 120.9(8)
N28 C38 C36 118.4(8)
C37 C38 C36 120.7(8)
N45 C59 C60 123.3(8)
N45 C59 C46 116.0(9)
C60 C59 C46 120.5(8)
N45 C57 C58 122.2(8)
N45 C57 C55 117.2(8)
C58 C57 C55 120.6(8)
C43 C44 C55 119.9(8)
C24 C23 C22 120.2(8)
N41 C42 C43 123.2(8)
C9 C16 C14 117.8(8)
C9 C16 C18 123.6(8)
C14 C16 C18 118.6(8)
C4 C15 C13 117.6(9)
C4 C15 C17 124.1(9)
C13 C15 C17 118.3(8)
N47 C47 C60 177.7(11)
N1 C13 C15 122.7(8)
N1 C13 C14 116.9(8)
C15 C13 C14 120.3(8)
N52 C51 C50 122.8(8)
C20 N8 C18 116.7(8)
N26 C26 C39 175.4(11)
C44 C43 C42 117.9(9)
N8 C18 C17 122.1(9)
N8 C18 C16 118.2(8)
C17 C18 C16 119.6(8)
N12 C11 C10 124.6(9)
N5 C19 C20 122.9(9)
N5 C19 C6 116.4(8)
C20 C19 C6 120.7(9)
C19 N5 C17 115.8(8)
N46 C46 C59 178.5(12)
N21 C22 C23 121.3(9)
N12 C14 C16 122.0(8)
N12 C14 C13 116.7(8)
C16 C14 C13 121.3(8)
C4 C3 C2 120.1(9)
C23 C24 C35 119.2(8)
N5 C17 C18 120.3(8)
N5 C17 C15 117.9(8)
C18 C17 C15 121.7(8)
N25 C39 C40 120.7(9)
N25 C39 C26 115.4(9)
C40 C39 C26 123.9(9)
C31 C30 C29 119.6(9)
C49 C50 C51 119.8(9)
N1 C2 C3 122.8(9)
N27 C27 C40 179.0(14)
C9 C10 C11 118.1(8)
N8 C20 C19 122.0(9)
N8 C20 C7 117.5(9)
C19 C20 C7 120.5(9)
N32 C31 C30 123.7(9)
C10 C9 C16 119.8(8)
N6 C6 C19 177.3(15)
C3 C4 C15 119.0(10)
N7 C7 C20 179.3(16)

loop_
_geom_bond_atom_site_label_1
_geom_bond_atom_site_label_2
_geom_bond_distance
Ni1 N21 2.077(7)
Ni1 N32 2.080(8)
Ni1 N41 2.083(8)
Ni1 N12 2.086(7)
Ni1 N1 2.094(8)
Ni1 N52 2.095(8)
N32 C31 1.337(12)
N32 C34 1.361(11)
C55 C53 1.401(12)
C55 C44 1.404(13)
C55 C57 1.454(13)
N41 C42 1.301(12)
N41 C53 1.374(12)
N52 C51 1.335(12)
N52 C54 1.346(11)
N45 C59 1.314(12)
N45 C57 1.358(11)
N28 C40 1.336(12)
N28 C38 1.355(12)
N1 C13 1.333(11)
N1 C2 1.350(12)
N12 C11 1.314(12)
N12 C14 1.354(12)
N21 C22 1.345(12)
N21 C33 1.360(11)
N48 C60 1.318(12)
N48 C58 1.364(11)
C35 C33 1.403(12)
C35 C37 1.423(13)
C35 C24 1.435(13)
C37 N25 1.357(11)
C37 C38 1.432(13)
N25 C39 1.349(13)
C34 C36 1.390(13)
C34 C33 1.442(12)
C54 C53 1.415(13)
C54 C56 1.424(12)
C56 C49 1.421(12)
C56 C58 1.442(13)
C58 C57 1.397(13)
C29 C30 1.378(14)
C29 C36 1.415(13)
C60 C59 1.406(14)
C60 C47 1.460(14)
C49 C50 1.350(13)
C36 C38 1.442(13)
C40 C39 1.362(14)
C40 C27 1.475(15)
C59 C46 1.491(15)
C44 C43 1.364(13)
C23 C24 1.352(13)
C23 C22 1.424(14)
C42 C43 1.432(14)
N47 C47 1.163(13)
C16 C9 1.400(13)
C16 C14 1.409(13)
C16 C18 1.447(13)
C15 C4 1.402(13)
C15 C13 1.417(13)
C15 C17 1.433(14)
C13 C14 1.441(12)
C51 C50 1.391(13)
N8 C20 1.326(13)
N8 C18 1.348(12)
C26 N26 1.156(13)
C26 C39 1.407(14)
C18 C17 1.418(13)
C11 C10 1.390(14)
C19 N5 1.335(12)
C19 C20 1.403(15)
C19 C6 1.445(15)
N5 C17 1.376(12)
C46 N46 1.121(13)
C3 C4 1.354(14)
C3 C2 1.380(14)
C30 C31 1.368(14)
C27 N27 1.146(15)
C10 C9 1.362(13)
C20 C7 1.426(17)
C6 N6 1.129(14)
N7 C7 1.164(16)
